data_4331314
loop_
_publ_author_name
'Xiao-Yan Chen'
'George S. Goff'
'William C. Ewing'
'Brian L. Scott'
'Wolfgang Runde'

_publ_section_title
;
 Solid-State and Solution-State Coordination Chemistry of Lanthanide(III)
 Complexes with \a-Hydroxyisobutyric Acid
;
_journal_name_full 'Inorganic Chemistry'
_journal_page_first 13254
_journal_page_last 13263
_journal_paper_doi 10.1021/ic301775d
_journal_volume 51
_journal_year 2012
_chemical_formula_sum 'C8 H20 N O12 Pr'
_chemical_formula_weight 463.16
_chemical_name_systematic
; 
 ? 
;
_space_group_IT_number 15
_symmetry_cell_setting monoclinic
_symmetry_space_group_name_Hall '-C 2yc'
_symmetry_space_group_name_H-M 'C 1 2/c 1'
_atom_sites_solution_hydrogens geom
_atom_sites_solution_primary direct
_atom_sites_solution_secondary difmap
_audit_creation_method SHELXL-97
_cell_angle_alpha 90.00
_cell_angle_beta 93.1100(10)
_cell_angle_gamma 90.00
_cell_formula_units_Z 4
_cell_length_a 8.9898(7)
_cell_length_b 8.6316(7)
_cell_length_c 20.9864(16)
_cell_measurement_temperature 120(1)
_cell_volume 1626.1(2)
_computing_cell_refinement 'SAINT+, v. 7.66a (Bruker AXS, 2009)'
_computing_data_collection 'APEX II, v. 7.0 (Bruker AXS, 2009)'
_computing_data_reduction 'SAINT+, v. 7.66a (Bruker AXS, 2009)'
_computing_molecular_graphics 'SHELXTL, v. 6.14, (Bruker AXS, 2000)'
_computing_publication_material 'SHELXTL, v. 6.14, (Bruker AXS, 2000)'
_computing_structure_refinement 'SHELXL-97 (Sheldrick, 1997)'
_computing_structure_solution 'SHELXS-97 (Sheldrick, 1990)'
_diffrn_ambient_temperature 120(1)
_diffrn_measured_fraction_theta_full 1.000
_diffrn_measured_fraction_theta_max 0.947
_diffrn_measurement_device_type 'Bruker D8 with APEXII CCD'
_diffrn_measurement_method '\w scans'
_diffrn_radiation_monochromator graphite
_diffrn_radiation_source 'fine-focus sealed tube'
_diffrn_radiation_type MoK\a
_diffrn_radiation_wavelength 0.71073
_diffrn_reflns_av_R_equivalents 0.0359
_diffrn_reflns_av_sigmaI/netI 0.0282
_diffrn_reflns_limit_h_max 12
_diffrn_reflns_limit_h_min -11
_diffrn_reflns_limit_k_max 11
_diffrn_reflns_limit_k_min -11
_diffrn_reflns_limit_l_max 27
_diffrn_reflns_limit_l_min -27
_diffrn_reflns_number 8851
_diffrn_reflns_theta_full 25.00
_diffrn_reflns_theta_max 28.45
_diffrn_reflns_theta_min 1.94
_diffrn_standards_decay_% 0
_diffrn_standards_interval_count 0
_diffrn_standards_interval_time 0
_diffrn_standards_number 0
_exptl_absorpt_coefficient_mu 3.054
_exptl_absorpt_correction_T_max 0.8876
_exptl_absorpt_correction_T_min 0.6408
_exptl_absorpt_correction_type multi-scan
_exptl_absorpt_process_details 'SADABS v. 1 (Sheldrick, 2008)'
_exptl_crystal_colour 'light green'
_exptl_crystal_density_diffrn 1.892
_exptl_crystal_description 'rectangular plate'
_exptl_crystal_F_000 920
_exptl_crystal_size_max 0.16
_exptl_crystal_size_mid 0.10
_exptl_crystal_size_min 0.04
_refine_diff_density_max 0.947
_refine_diff_density_min -0.864
_refine_diff_density_rms 0.107
_refine_ls_extinction_method none
_refine_ls_goodness_of_fit_ref 1.269
_refine_ls_hydrogen_treatment mixed
_refine_ls_matrix_type full
_refine_ls_number_parameters 119
_refine_ls_number_reflns 1952
_refine_ls_number_restraints 0
_refine_ls_restrained_S_all 1.269
_refine_ls_R_factor_all 0.0202
_refine_ls_R_factor_gt 0.0197
_refine_ls_shift/su_max 0.001
_refine_ls_shift/su_mean 0.000
_refine_ls_structure_factor_coef Fsqd
_refine_ls_weighting_details 'calc w=1/[\s^2^(Fo^2^)+(0.0304P)^2^+0.0000P] where P=(Fo^2^+2Fc^2^)/3'
_refine_ls_weighting_scheme calc
_refine_ls_wR_factor_gt 0.0567
_refine_ls_wR_factor_ref 0.0569
_reflns_number_gt 1910
_reflns_number_total 1952
_reflns_threshold_expression >2sigma(I)
_cod_data_source_file ic301775d_si_001_3.cif
_cod_data_source_block apx1458
_cod_original_sg_symbol_H-M 'C 2/c'
_cod_database_code 4331314

loop_
_symmetry_equiv_pos_as_xyz
'x, y, z'
'-x, y, -z+1/2'
'x+1/2, y+1/2, z'
'-x+1/2, y+1/2, -z+1/2'
'-x, -y, -z'
'x, -y, z-1/2'
'-x+1/2, -y+1/2, -z'
'x+1/2, -y+1/2, z-1/2'

loop_
_atom_site_label
_atom_site_type_symbol
_atom_site_fract_x
_atom_site_fract_y
_atom_site_fract_z
_atom_site_U_iso_or_equiv
_atom_site_adp_type
_atom_site_occupancy
_atom_site_symmetry_multiplicity
_atom_site_calc_flag
_atom_site_refinement_flags
Pr1 Pr 0.0000 0.398734(15) 0.2500 0.00809(8) Uani 1 2 d S
N1 N 0.6775(4) 0.1804(4) 0.02020(17) 0.0135(7) Uani 0.50 1 d P
O1 O -0.00993(19) 0.2557(2) 0.14692(8) 0.0175(4) Uani 1 1 d .
O2 O 0.18394(18) 0.19913(18) 0.23494(7) 0.0169(3) Uani 1 1 d .
O3 O 0.28399(16) -0.00209(17) 0.18687(7) 0.0148(3) Uani 1 1 d .
O4 O 0.1104(2) 0.58650(19) 0.17961(10) 0.0222(4) Uani 1 1 d .
O5 O 0.5816(3) 0.0897(2) 0.04984(12) 0.0356(6) Uani 1 1 d .
O6 O 0.6854(5) 0.1787(5) -0.03912(18) 0.0204(8) Uani 0.50 1 d P
O6' O 0.7633(5) 0.2700(5) 0.0519(2) 0.0213(9) Uani 0.50 1 d P
C1 C 0.0851(3) 0.1280(2) 0.13033(11) 0.0116(4) Uani 1 1 d .
C2 C -0.0083(3) -0.0156(3) 0.11907(13) 0.0214(5) Uani 1 1 d .
H2A H -0.0596 -0.0392 0.1568 0.032 Uiso 1 1 calc R
H2B H 0.0549 -0.1009 0.1091 0.032 Uiso 1 1 calc R
H2C H -0.0796 0.0020 0.0841 0.032 Uiso 1 1 calc R
C3 C 0.1703(3) 0.1707(3) 0.07273(11) 0.0210(5) Uani 1 1 d .
H3A H 0.1040 0.1697 0.0353 0.031 Uiso 1 1 calc R
H3B H 0.2489 0.0971 0.0678 0.031 Uiso 1 1 calc R
H3C H 0.2121 0.2724 0.0785 0.031 Uiso 1 1 calc R
C4 C 0.1932(3) 0.1055(2) 0.18866(13) 0.0124(5) Uani 1 1 d .
H1 H -0.055(5) 0.266(6) 0.126(2) 0.080 Uiso 1 1 d .

loop_
_atom_site_aniso_label
_atom_site_aniso_U_11
_atom_site_aniso_U_22
_atom_site_aniso_U_33
_atom_site_aniso_U_23
_atom_site_aniso_U_13
_atom_site_aniso_U_12
Pr1 0.00793(11) 0.00782(11) 0.00836(11) 0.000 -0.00098(7) 0.000
N1 0.0174(18) 0.0111(17) 0.0112(16) -0.0017(13) -0.0043(14) 0.0027(14)
O1 0.0200(8) 0.0188(8) 0.0130(8) -0.0060(6) -0.0066(6) 0.0127(7)
O2 0.0185(8) 0.0181(8) 0.0133(7) -0.0050(6) -0.0051(6) 0.0073(6)
O3 0.0141(7) 0.0147(7) 0.0153(8) -0.0026(6) -0.0028(6) 0.0054(6)
O4 0.0250(10) 0.0260(10) 0.0150(9) 0.0054(6) -0.0050(8) -0.0143(7)
O5 0.0435(15) 0.0418(14) 0.0211(12) -0.0031(8) -0.0019(10) -0.0158(9)
O6 0.018(2) 0.030(3) 0.0123(18) -0.0008(16) -0.0013(15) 0.0026(17)
O6' 0.023(2) 0.016(2) 0.024(2) -0.0016(15) -0.0115(17) -0.0019(16)
C1 0.0132(10) 0.0094(9) 0.0118(10) -0.0019(8) -0.0025(8) 0.0053(8)
C2 0.0200(11) 0.0164(11) 0.0269(13) 0.0004(10) -0.0080(10) -0.0025(9)
C3 0.0201(11) 0.0273(13) 0.0155(11) 0.0033(9) 0.0006(9) 0.0024(10)
C4 0.0115(11) 0.0107(11) 0.0148(12) -0.0003(7) -0.0008(9) -0.0007(7)

loop_
_atom_type_symbol
_atom_type_description
_atom_type_scat_dispersion_real
_atom_type_scat_dispersion_imag
_atom_type_scat_source
C C 0.0033 0.0016 'International Tables Vol C Tables 4.2.6.8 and 6.1.1.4'
H H 0.0000 0.0000 'International Tables Vol C Tables 4.2.6.8 and 6.1.1.4'
N N 0.0061 0.0033 'International Tables Vol C Tables 4.2.6.8 and 6.1.1.4'
O O 0.0106 0.0060 'International Tables Vol C Tables 4.2.6.8 and 6.1.1.4'
Pr Pr -0.2180 2.8214 'International Tables Vol C Tables 4.2.6.8 and 6.1.1.4'

loop_
_geom_angle_atom_site_label_1
_geom_angle_atom_site_label_2
_geom_angle_atom_site_label_3
_geom_angle
_geom_angle_site_symmetry_1
_geom_angle_site_symmetry_3
O2 Pr1 O2 89.24(8) . 2
O2 Pr1 O4 95.19(6) . .
O2 Pr1 O4 148.77(6) 2 .
O2 Pr1 O4 148.77(6) . 2
O2 Pr1 O4 95.19(6) 2 2
O4 Pr1 O4 96.75(10) . 2
O2 Pr1 O3 134.95(5) . 3_455
O2 Pr1 O3 77.99(5) 2 3_455
O4 Pr1 O3 77.09(6) . 3_455
O4 Pr1 O3 76.01(6) 2 3_455
O2 Pr1 O3 77.99(5) . 4
O2 Pr1 O3 134.94(5) 2 4
O4 Pr1 O3 76.01(6) . 4
O4 Pr1 O3 77.09(6) 2 4
O3 Pr1 O3 139.02(7) 3_455 4
O2 Pr1 O1 76.58(6) . 2
O2 Pr1 O1 61.70(5) 2 2
O4 Pr1 O1 149.24(6) . 2
O4 Pr1 O1 78.45(6) 2 2
O3 Pr1 O1 129.40(5) 3_455 2
O3 Pr1 O1 73.30(5) 4 2
O2 Pr1 O1 61.70(5) . .
O2 Pr1 O1 76.58(6) 2 .
O4 Pr1 O1 78.45(6) . .
O4 Pr1 O1 149.25(6) 2 .
O3 Pr1 O1 73.30(5) 3_455 .
O3 Pr1 O1 129.40(5) 4 .
O1 Pr1 O1 120.51(8) 2 .
O6 N1 O6' 117.9(4) . .
O6 N1 O5 121.8(4) . .
O6' N1 O5 120.3(4) . .
O6 N1 O6' 21.9(2) . 7_655
O6' N1 O6' 96.0(3) . 7_655
O5 N1 O6' 143.7(3) . 7_655
O6 N1 O6 98.9(3) . 7_655
O6' N1 O6 18.9(3) . 7_655
O5 N1 O6 139.2(3) . 7_655
O6' N1 O6 77.0(2) 7_655 7_655
C1 O1 Pr1 126.35(12) . .
C1 O1 H1 110(5) . .
Pr1 O1 H1 124(5) . .
C4 O2 Pr1 128.80(15) . .
C4 O3 Pr1 138.71(15) . 3_545
O6' O6 N1 116.5(7) 7_655 .
O6' O6 N1 35.4(5) 7_655 7_655
N1 O6 N1 81.1(3) . 7_655
O6 O6' N1 125.6(7) 7_655 .
O6 O6' N1 41.6(5) 7_655 7_655
N1 O6' N1 84.1(3) . 7_655
O1 C1 C2 109.4(2) . .
O1 C1 C3 109.75(19) . .
C2 C1 C3 112.1(2) . .
O1 C1 C4 105.13(17) . .
C2 C1 C4 110.14(18) . .
C3 C1 C4 110.0(2) . .
C1 C2 H2A 109.5 . .
C1 C2 H2B 109.5 . .
H2A C2 H2B 109.5 . .
C1 C2 H2C 109.5 . .
H2A C2 H2C 109.5 . .
H2B C2 H2C 109.5 . .
C1 C3 H3A 109.5 . .
C1 C3 H3B 109.5 . .
H3A C3 H3B 109.5 . .
C1 C3 H3C 109.5 . .
H3A C3 H3C 109.5 . .
H3B C3 H3C 109.5 . .
O3 C4 O2 124.9(2) . .
O3 C4 C1 117.4(2) . .
O2 C4 C1 117.70(19) . .

loop_
_geom_bond_atom_site_label_1
_geom_bond_atom_site_label_2
_geom_bond_distance
_geom_bond_site_symmetry_2
Pr1 O2 2.4206(15) .
Pr1 O2 2.4206(15) 2
Pr1 O4 2.4399(18) .
Pr1 O4 2.4400(18) 2
Pr1 O3 2.4454(14) 3_455
Pr1 O3 2.4454(14) 4
Pr1 O1 2.4880(16) 2
Pr1 O1 2.4880(16) .
N1 O6 1.251(5) .
N1 O6' 1.257(5) .
N1 O5 1.342(4) .
N1 O6' 1.686(6) 7_655
N1 O6 1.762(6) 7_655
O1 C1 1.449(3) .
O1 H1 0.58(5) .
O2 C4 1.270(3) .
O3 C4 1.238(3) .
O3 Pr1 2.4454(14) 3_545
O6 O6' 0.703(4) 7_655
O6 N1 1.762(6) 7_655
O6' O6 0.703(4) 7_655
O6' N1 1.686(6) 7_655
C1 C2 1.508(3) .
C1 C3 1.511(3) .
C1 C4 1.534(3) .
C2 H2A 0.9600 .
C2 H2B 0.9600 .
C2 H2C 0.9600 .
C3 H3A 0.9600 .
C3 H3B 0.9600 .
C3 H3C 0.9600 .
